data_7062535
loop_
_publ_author_name
'An, Haiyan'
'Huang, Yaohui'
'Chen, Yanhong'
'Zhu, Qingshan'
'Wei, Yuting'

_publ_section_title
;
 Two novel supramolecular structures of Evans--Showell type
 polyoxometalate for heterogeneous and efficient catalytic conversion of
 different sulfides
;
_journal_issue 28
_journal_name_full 'New Journal of Chemistry'
_journal_page_first 13528
_journal_page_last 13537
_journal_paper_doi 10.1039/D3NJ01441J
_journal_volume 47
_journal_year 2023
_chemical_formula_sum 'C30 H24 Co2 Cu3 Mo10 N6 O48'
_chemical_formula_weight 2504.43
_space_group_crystal_system monoclinic
_space_group_IT_number 14
_space_group_name_Hall '-P 2yn'
_space_group_name_H-M_alt 'P 1 21/n 1'
_atom_sites_solution_hydrogens geom
_audit_creation_method SHELXL-2018/3
_audit_update_record
;
2023-03-21 deposited with the CCDC.	2023-06-06 downloaded from the CCDC.
;
_cell_angle_alpha 90
_cell_angle_beta 106.9253(13)
_cell_angle_gamma 90
_cell_formula_units_Z 4
_cell_length_a 16.0443(6)
_cell_length_b 20.4432(10)
_cell_length_c 20.5811(9)
_cell_measurement_reflns_used 9931
_cell_measurement_temperature 302(2)
_cell_measurement_theta_max 26.97
_cell_measurement_theta_min 2.65
_cell_volume 6458.1(5)
_computing_structure_refinement 'SHELXL-2018/3 (Sheldrick, 2018)'
_diffrn_ambient_temperature 302(2)
_diffrn_measured_fraction_theta_full 0.998
_diffrn_measured_fraction_theta_max 0.998
_diffrn_measurement_device_type 'Bruker APEX-II CCD'
_diffrn_radiation_type MoK\a
_diffrn_radiation_wavelength 0.71073
_diffrn_reflns_av_R_equivalents 0.0469
_diffrn_reflns_av_unetI/netI 0.0487
_diffrn_reflns_Laue_measured_fraction_full 0.998
_diffrn_reflns_Laue_measured_fraction_max 0.998
_diffrn_reflns_limit_h_max 19
_diffrn_reflns_limit_h_min -18
_diffrn_reflns_limit_k_max 24
_diffrn_reflns_limit_k_min -24
_diffrn_reflns_limit_l_max 20
_diffrn_reflns_limit_l_min -24
_diffrn_reflns_number 42083
_diffrn_reflns_point_group_measured_fraction_full 0.998
_diffrn_reflns_point_group_measured_fraction_max 0.998
_diffrn_reflns_theta_full 24.999
_diffrn_reflns_theta_max 24.999
_diffrn_reflns_theta_min 2.245
_exptl_absorpt_coefficient_mu 3.444
_exptl_crystal_colour black
_exptl_crystal_density_diffrn 2.576
_exptl_crystal_description needle
_exptl_crystal_F_000 4764
_refine_diff_density_max 1.337
_refine_diff_density_min -0.814
_refine_diff_density_rms 0.138
_refine_ls_extinction_method none
_refine_ls_goodness_of_fit_ref 0.931
_refine_ls_hydrogen_treatment constr
_refine_ls_matrix_type full
_refine_ls_number_parameters 896
_refine_ls_number_reflns 11347
_refine_ls_number_restraints 6
_refine_ls_restrained_S_all 0.931
_refine_ls_R_factor_all 0.0591
_refine_ls_R_factor_gt 0.0360
_refine_ls_shift/su_max 0.168
_refine_ls_shift/su_mean 0.002
_refine_ls_structure_factor_coef Fsqd
_refine_ls_weighting_details 'w=1/[\s^2^(Fo^2^)+(0.0457P)^2^+28.8809P] where P=(Fo^2^+2Fc^2^)/3'
_refine_ls_weighting_scheme calc
_refine_ls_wR_factor_gt 0.0827
_refine_ls_wR_factor_ref 0.0952
_reflns_Friedel_coverage 0.000
_reflns_number_gt 8579
_reflns_number_total 11347
_reflns_threshold_expression 'I > 2\s(I)'
_cod_data_source_file d3nj01441j2.cif
_cod_data_source_block q
_cod_depositor_comments 'Adding full bibliography for 7062534--7062535.cif.'
_cod_original_sg_symbol_H-M 'P 21/n'
_cod_database_code 7062535
_shelx_shelxl_version_number 2018/3
_shelx_space_group_comment
;
The symmetry employed for this shelxl refinement is uniquely defined
by the following loop, which should always be used as a source of
symmetry information in preference to the above space-group names.
They are only intended as comments.
;

loop_
_space_group_symop_operation_xyz
'x, y, z'
'-x+1/2, y+1/2, -z+1/2'
'-x, -y, -z'
'x-1/2, -y-1/2, z-1/2'

loop_
_atom_site_label
_atom_site_type_symbol
_atom_site_fract_x
_atom_site_fract_y
_atom_site_fract_z
_atom_site_U_iso_or_equiv
_atom_site_adp_type
_atom_site_occupancy
_atom_site_site_symmetry_order
_atom_site_calc_flag
_atom_site_refinement_flags_posn
_atom_site_refinement_flags_adp
_atom_site_refinement_flags_occupancy
_atom_site_disorder_assembly
_atom_site_disorder_group
Mo1 Mo 0.04211(3) 0.60408(3) 0.82264(3) 0.02156(13) Uani 1 1 d . . . . .
Co1 Co -0.12481(5) 0.66584(4) 0.86011(4) 0.01964(19) Uani 1 1 d . . . . .
Cu1 Cu -0.00032(5) 0.61838(4) 0.62409(5) 0.0328(2) Uani 1 1 d . . . . .
O1 O -0.2667(3) 0.7653(3) 0.9901(3) 0.0442(13) Uani 1 1 d . . . . .
O1W O -0.0810(4) 0.6715(3) 0.5256(3) 0.0682(19) Uani 1 1 d . . . . .
OW1 O -0.3103(15) 0.4981(11) 0.6341(12) 0.346(11) Uiso 1 1 d . . . . .
O2 O 0.1724(4) 0.9101(2) 0.8001(3) 0.0532(15) Uani 1 1 d . . . . .
O2W O -0.4897(4) 0.5072(3) 0.7026(3) 0.0588(16) Uani 1 1 d . . . . .
OW2 O 0.0305(6) 0.9747(4) 0.9354(5) 0.123(3) Uani 1 1 d . . . . .
O3 O -0.3910(3) 0.7367(2) 0.8740(3) 0.0417(13) Uani 1 1 d . . . . .
O3W O -0.5532(4) 0.6066(3) 0.5962(3) 0.0603(17) Uani 1 1 d . . . . .
OW3 O -0.2019(5) 0.8710(4) 0.6763(4) 0.098(3) Uani 1 1 d . . . . .
O4 O 0.0425(3) 0.8366(2) 0.6594(3) 0.0393(12) Uani 1 1 d . . . . .
O4W O -0.3690(3) 0.5998(3) 0.6842(3) 0.0578(16) Uani 1 1 d . . . . .
OW4 O -0.0416(5) 0.9495(4) 0.6758(4) 0.098(3) Uani 1 1 d . . . . .
O5 O 0.2513(3) 0.7961(3) 1.0274(3) 0.0504(15) Uani 1 1 d . . . . .
O5W O -0.2234(3) 0.3683(2) 0.9558(3) 0.0457(14) Uani 1 1 d . . . . .
OW5 O -0.462(3) 0.2362(16) 1.072(2) 0.63(3) Uani 1 1 d . . . . .
O6 O 0.2863(3) 0.8242(3) 0.8778(3) 0.0501(15) Uani 1 1 d . . . . .
O6W O -0.1025(3) 0.4703(2) 1.0083(2) 0.0347(12) Uani 1 1 d . . . . .
O7 O -0.1246(3) 0.8720(2) 0.9552(2) 0.0425(13) Uani 1 1 d . . . . .
O8 O 0.1450(3) 0.8704(2) 0.9207(3) 0.0378(12) Uani 1 1 d . . . . .
O9 O -0.2331(3) 0.6992(2) 0.6943(2) 0.0341(11) Uani 1 1 d . . . . .
O10 O -0.1260(3) 0.4449(2) 0.8697(2) 0.0331(11) Uani 1 1 d . . . . .
O11 O 0.0545(3) 0.7036(2) 0.6563(2) 0.0321(11) Uani 1 1 d . . . . .
O12 O 0.1452(3) 0.6124(2) 0.8780(2) 0.0297(11) Uani 1 1 d . . . . .
O13 O -0.0205(3) 0.6302(2) 1.0232(2) 0.0347(12) Uani 1 1 d . . . . .
O14 O -0.3944(3) 0.5854(2) 0.8228(2) 0.0312(11) Uani 1 1 d . . . . .
O15 O 0.1121(4) 0.8612(3) 1.0452(3) 0.0499(14) Uani 1 1 d . . . . .
O16 O 0.0320(3) 0.8199(2) 0.8002(2) 0.0274(10) Uani 1 1 d . . . . .
O17 O 0.0559(3) 0.5692(2) 0.7516(2) 0.0318(11) Uani 1 1 d . . . . .
O18 O -0.2891(3) 0.5048(2) 0.9165(2) 0.0303(11) Uani 1 1 d . . . . .
O19 O -0.1162(3) 0.8767(2) 0.8266(2) 0.0378(12) Uani 1 1 d . . . . .
O20 O -0.2452(3) 0.7996(2) 0.8621(2) 0.0319(11) Uani 1 1 d . . . . .
O21 O -0.2506(3) 0.6686(2) 0.8286(2) 0.0232(10) Uani 1 1 d . . . . .
O22 O -0.1416(3) 0.5835(2) 0.9006(2) 0.0224(10) Uani 1 1 d . . . . .
O23 O -0.2762(3) 0.6386(2) 0.9386(2) 0.0284(10) Uani 1 1 d . . . . .
O24 O 0.1577(3) 0.7759(2) 0.7680(2) 0.0320(11) Uani 1 1 d . . . . .
O25 O -0.0036(3) 0.7924(2) 0.9273(2) 0.0266(10) Uani 1 1 d . . . . .
O26 O -0.2475(3) 0.5378(2) 0.7972(2) 0.0274(10) Uani 1 1 d . . . . .
O27 O 0.1059(3) 0.7253(2) 1.0183(2) 0.0336(11) Uani 1 1 d . . . . .
O28 O -0.1329(3) 0.7207(2) 0.9326(2) 0.0229(10) Uani 1 1 d . . . . .
O29 O -0.1054(3) 0.6172(2) 0.7866(2) 0.0228(10) Uani 1 1 d . . . . .
O30 O -0.0031(3) 0.5341(2) 0.8614(2) 0.0256(10) Uani 1 1 d . . . . .
O31 O -0.0037(3) 0.6687(2) 0.8975(2) 0.0230(10) Uani 1 1 d . . . . .
O32 O -0.0997(3) 0.6388(2) 0.6574(2) 0.0293(11) Uani 1 1 d . . . . .
O33 O 0.1378(3) 0.7509(2) 0.8967(2) 0.0287(11) Uani 1 1 d . . . . .
O34 O -0.1078(3) 0.7410(2) 0.8141(2) 0.0230(10) Uani 1 1 d . . . . .
O35 O -0.0813(3) 0.7664(2) 0.6915(2) 0.0263(10) Uani 1 1 d . . . . .
O36 O -0.0399(3) 0.7566(2) 1.0586(2) 0.0381(12) Uani 1 1 d . . . . .
O37 O 0.0223(3) 0.6924(2) 0.7800(2) 0.0231(10) Uani 1 1 d . . . . .
O38 O -0.1250(3) 0.4809(2) 0.7443(2) 0.0372(12) Uani 1 1 d . . . . .
N1 N -0.2327(4) 0.5217(3) 1.0666(3) 0.0430(17) Uani 1 1 d . . . . .
C1 C -0.4576(8) 0.3526(8) 1.0201(8) 0.127(6) Uani 1 1 d . . . . .
H1A H -0.488539 0.314524 1.004137 0.153 Uiso 1 1 calc R U . . .
C2 C -0.4869(8) 0.3961(8) 1.0563(7) 0.115(5) Uani 1 1 d . . . . .
H2A H -0.539300 0.387744 1.065581 0.138 Uiso 1 1 calc R U . . .
Mo2 Mo -0.12338(3) 0.68882(3) 0.71841(3) 0.02226(13) Uani 1 1 d . . . . .
Co2 Co 0.01328(5) 0.74482(4) 0.85313(4) 0.0221(2) Uani 1 1 d . . . . .
Cu2 Cu -0.22142(5) 0.44478(5) 1.01318(5) 0.0361(2) Uani 1 1 d . . . . .
N2 N -0.3341(4) 0.4197(4) 1.0287(4) 0.054(2) Uani 1 1 d . . . . .
C3 C -0.4433(7) 0.4521(8) 1.0801(5) 0.100(5) Uani 1 1 d . . . . .
H3A H -0.463828 0.481831 1.106068 0.119 Uiso 1 1 calc R U . . .
N3 N 0.1021(4) 0.5879(3) 0.5981(3) 0.0340(14) Uani 1 1 d . . . . .
Mo3 Mo -0.12779(4) 0.51136(3) 0.81965(3) 0.02352(14) Uani 1 1 d . . . . .
Cu3 Cu -0.48221(5) 0.60450(5) 0.70643(4) 0.0353(2) Uani 1 1 d . . . . .
C4 C -0.4896(7) 0.8330(5) 0.7398(5) 0.069(3) Uani 1 1 d . . . . .
H4A H -0.492236 0.877544 0.748311 0.083 Uiso 1 1 calc R U . . .
N4 N -0.0362(4) 0.5260(3) 0.6031(3) 0.0350(14) Uani 1 1 d . . . . .
Mo4 Mo -0.28911(3) 0.57449(3) 0.86986(3) 0.02286(13) Uani 1 1 d . . . . .
C5 C -0.3265(8) 0.5721(8) 1.1186(7) 0.116(5) Uani 1 1 d . U . . .
H5A H -0.375323 0.570306 1.134181 0.140 Uiso 1 1 calc R U . . .
N5 N -0.5881(3) 0.6148(3) 0.7381(3) 0.0325(14) Uani 1 1 d . . . . .
Mo5 Mo 0.04571(4) 0.76941(3) 0.70773(3) 0.02629(14) Uani 1 1 d . . . . .
C6 C -0.2759(9) 0.6263(7) 1.1317(7) 0.119(6) Uani 1 1 d . . . . .
H6A H -0.292046 0.661548 1.153959 0.143 Uiso 1 1 calc R U . . .
N6 N -0.4799(4) 0.7016(3) 0.7168(3) 0.0366(15) Uani 1 1 d . . . . .
Mo6 Mo -0.01667(4) 0.70963(3) 0.99821(3) 0.02616(14) Uani 1 1 d . . . . .
C7 C -0.5488(6) 0.7923(4) 0.7524(5) 0.056(2) Uani 1 1 d . . . . .
H7A H -0.593088 0.808453 0.768708 0.067 Uiso 1 1 calc R U . . .
Mo7 Mo -0.12771(4) 0.82341(3) 0.88798(3) 0.02692(14) Uani 1 1 d . . . . .
C8 C -0.4267(6) 0.8098(5) 0.7151(5) 0.064(3) Uani 1 1 d . . . . .
H8A H -0.385988 0.837930 0.705936 0.076 Uiso 1 1 calc R U . . .
Mo8 Mo 0.14312(4) 0.80909(3) 0.99190(3) 0.03367(16) Uani 1 1 d . . . . .
C9 C -0.4234(5) 0.7433(5) 0.7033(4) 0.051(2) Uani 1 1 d . . . . .
H9A H -0.380422 0.727238 0.685442 0.061 Uiso 1 1 calc R U . . .
Mo9 Mo -0.28251(4) 0.72988(3) 0.91305(3) 0.02815(15) Uani 1 1 d . . . . .
C10 C 0.0279(5) 0.4879(4) 0.5934(4) 0.0390(18) Uani 1 1 d . . . . .
Mo10 Mo 0.17819(4) 0.83923(3) 0.84366(3) 0.03246(16) Uani 1 1 d . . . . .
C11 C -0.6425(5) 0.5661(4) 0.7433(4) 0.046(2) Uani 1 1 d . . . . .
H11A H -0.630264 0.523114 0.734210 0.055 Uiso 1 1 calc R U . . .
C12 C 0.1674(4) 0.6259(4) 0.5912(4) 0.0380(18) Uani 1 1 d . . . . .
H12A H 0.164124 0.670927 0.596598 0.046 Uiso 1 1 calc R U . . .
C13 C -0.6051(5) 0.6768(4) 0.7517(4) 0.0358(17) Uani 1 1 d . . . . .
C14 C 0.1053(5) 0.5234(4) 0.5896(4) 0.0359(17) Uani 1 1 d . . . . .
C15 C -0.5430(5) 0.7262(4) 0.7409(4) 0.0373(18) Uani 1 1 d . . . . .
C16 C -0.1801(6) 0.5729(4) 1.0798(4) 0.053(2) Uani 1 1 d . . . . .
H16A H -0.128632 0.571266 1.067668 0.063 Uiso 1 1 calc R U . . .
C17 C -0.3810(7) 0.3658(6) 1.0073(6) 0.084(3) Uani 1 1 d . . . . .
H17A H -0.360021 0.335604 0.982202 0.100 Uiso 1 1 calc R U . . .
C18 C -0.1985(8) 0.6299(6) 1.1116(5) 0.089(4) Uani 1 1 d . . . . .
H18A H -0.163053 0.666810 1.118757 0.107 Uiso 1 1 calc R U . . .
C19 C -0.3643(6) 0.4627(6) 1.0632(5) 0.064(3) Uani 1 1 d . . . . .
C20 C -0.7348(6) 0.6419(5) 0.7752(5) 0.069(3) Uani 1 1 d . . . . .
H20A H -0.785238 0.651460 0.786977 0.083 Uiso 1 1 calc R U . . .
C21 C -0.0615(7) 0.3940(4) 0.5888(5) 0.067(3) Uani 1 1 d . . . . .
H21A H -0.070368 0.349128 0.583715 0.081 Uiso 1 1 calc R U . . .
C22 C 0.1760(5) 0.4945(4) 0.5753(4) 0.051(2) Uani 1 1 d . . . . .
H22A H 0.178195 0.449530 0.569485 0.062 Uiso 1 1 calc R U . . .
C23 C 0.2426(5) 0.5342(5) 0.5700(4) 0.054(2) Uani 1 1 d . . . . .
H23A H 0.291565 0.515576 0.561871 0.065 Uiso 1 1 calc R U . . .
C24 C -0.1252(6) 0.4335(4) 0.5980(4) 0.056(2) Uani 1 1 d . . . . .
H24A H -0.178024 0.415684 0.599274 0.067 Uiso 1 1 calc R U . . .
C25 C -0.7166(5) 0.5804(5) 0.7622(5) 0.057(2) Uani 1 1 d . . . . .
H25A H -0.754120 0.546776 0.765839 0.068 Uiso 1 1 calc R U . . .
C26 C 0.2384(5) 0.6004(4) 0.5764(4) 0.049(2) Uani 1 1 d . . . . .
H26A H 0.282587 0.627374 0.570953 0.059 Uiso 1 1 calc R U . . .
C27 C -0.6769(5) 0.6915(5) 0.7710(5) 0.059(2) Uani 1 1 d . . . . .
H27A H -0.687499 0.734420 0.781285 0.071 Uiso 1 1 calc R U . . .
C28 C 0.0161(6) 0.4212(4) 0.5871(5) 0.060(3) Uani 1 1 d . . . . .
H28A H 0.060623 0.394601 0.581725 0.072 Uiso 1 1 calc R U . . .
C29 C -0.1118(5) 0.4989(4) 0.6054(4) 0.049(2) Uani 1 1 d . . . . .
H29A H -0.155495 0.525538 0.612181 0.059 Uiso 1 1 calc R U . . .
C30 C -0.3087(6) 0.5208(6) 1.0841(4) 0.067(3) Uani 1 1 d . . . . .

loop_
_atom_site_aniso_label
_atom_site_aniso_U_11
_atom_site_aniso_U_22
_atom_site_aniso_U_33
_atom_site_aniso_U_23
_atom_site_aniso_U_13
_atom_site_aniso_U_12
Mo1 0.0178(3) 0.0208(3) 0.0271(3) 0.0022(2) 0.0080(2) 0.0023(2)
Co1 0.0180(4) 0.0203(5) 0.0214(4) 0.0005(4) 0.0069(4) 0.0016(3)
Cu1 0.0297(5) 0.0325(5) 0.0402(5) -0.0062(4) 0.0165(4) -0.0020(4)
O1 0.052(3) 0.046(3) 0.041(3) -0.011(3) 0.024(3) 0.006(3)
O1W 0.051(4) 0.107(6) 0.046(4) 0.003(4) 0.013(3) 0.011(4)
O2 0.068(4) 0.029(3) 0.067(4) 0.002(3) 0.027(3) -0.012(3)
O2W 0.066(4) 0.054(4) 0.061(4) -0.013(3) 0.024(3) -0.009(3)
OW2 0.157(9) 0.072(6) 0.142(8) 0.021(6) 0.048(7) 0.018(5)
O3 0.028(3) 0.045(3) 0.050(3) 0.006(3) 0.009(2) 0.008(2)
O3W 0.049(4) 0.094(5) 0.032(3) 0.013(3) 0.002(3) -0.012(3)
OW3 0.121(7) 0.074(5) 0.073(5) 0.004(4) -0.014(5) 0.045(5)
O4 0.042(3) 0.033(3) 0.051(3) 0.013(2) 0.025(3) -0.003(2)
O4W 0.032(3) 0.096(5) 0.050(3) 0.000(3) 0.019(3) -0.005(3)
OW4 0.095(6) 0.074(5) 0.113(6) -0.025(5) 0.012(5) 0.032(4)
O5 0.029(3) 0.058(4) 0.053(4) -0.004(3) -0.004(3) -0.010(3)
O5W 0.037(3) 0.037(3) 0.058(4) 0.003(3) 0.007(3) 0.002(2)
OW5 0.71(7) 0.40(4) 0.87(8) 0.13(5) 0.36(6) -0.11(4)
O6 0.026(3) 0.047(3) 0.074(4) -0.006(3) 0.010(3) -0.008(2)
O6W 0.031(3) 0.040(3) 0.037(3) 0.006(2) 0.016(2) 0.006(2)
O7 0.052(3) 0.035(3) 0.038(3) -0.009(2) 0.009(3) 0.012(2)
O8 0.037(3) 0.025(3) 0.050(3) -0.004(2) 0.011(3) -0.005(2)
O9 0.022(2) 0.046(3) 0.033(3) 0.003(2) 0.007(2) 0.004(2)
O10 0.033(3) 0.028(3) 0.039(3) 0.006(2) 0.012(2) 0.001(2)
O11 0.027(3) 0.034(3) 0.040(3) -0.004(2) 0.018(2) 0.000(2)
O12 0.023(2) 0.033(3) 0.032(3) 0.007(2) 0.006(2) 0.004(2)
O13 0.039(3) 0.033(3) 0.030(3) 0.006(2) 0.007(2) 0.003(2)
O14 0.020(2) 0.038(3) 0.034(3) 0.008(2) 0.006(2) 0.002(2)
O15 0.067(4) 0.038(3) 0.047(3) -0.013(3) 0.021(3) -0.007(3)
O16 0.026(2) 0.024(2) 0.035(3) -0.002(2) 0.012(2) -0.0044(19)
O17 0.033(3) 0.033(3) 0.033(3) -0.002(2) 0.015(2) 0.006(2)
O18 0.031(3) 0.027(3) 0.033(3) 0.008(2) 0.010(2) 0.003(2)
O19 0.047(3) 0.027(3) 0.040(3) 0.005(2) 0.013(2) 0.005(2)
O20 0.030(3) 0.030(3) 0.036(3) 0.003(2) 0.009(2) 0.006(2)
O21 0.017(2) 0.026(2) 0.027(2) 0.001(2) 0.0077(19) 0.0008(18)
O22 0.025(2) 0.019(2) 0.024(2) -0.0002(19) 0.0081(19) 0.0020(18)
O23 0.035(3) 0.030(3) 0.023(2) 0.001(2) 0.012(2) 0.002(2)
O24 0.027(3) 0.028(3) 0.044(3) 0.003(2) 0.015(2) 0.001(2)
O25 0.027(2) 0.022(2) 0.030(3) -0.003(2) 0.009(2) 0.0020(19)
O26 0.024(2) 0.032(3) 0.026(2) -0.004(2) 0.005(2) -0.002(2)
O27 0.026(3) 0.032(3) 0.038(3) 0.000(2) 0.000(2) -0.001(2)
O28 0.028(2) 0.021(2) 0.021(2) -0.0015(19) 0.010(2) 0.0036(19)
O29 0.023(2) 0.024(2) 0.023(2) -0.0018(19) 0.0089(19) 0.0020(18)
O30 0.022(2) 0.026(2) 0.029(2) 0.003(2) 0.007(2) 0.0008(19)
O31 0.018(2) 0.021(2) 0.029(2) 0.0029(19) 0.0042(19) 0.0017(18)
O32 0.028(3) 0.032(3) 0.029(3) -0.001(2) 0.011(2) -0.003(2)
O33 0.026(2) 0.026(3) 0.033(3) -0.001(2) 0.007(2) -0.0045(19)
O34 0.022(2) 0.023(2) 0.023(2) 0.0013(19) 0.0071(19) -0.0006(18)
O35 0.026(2) 0.028(3) 0.027(2) 0.006(2) 0.011(2) 0.0005(19)
O36 0.045(3) 0.038(3) 0.030(3) -0.008(2) 0.009(2) 0.005(2)
O37 0.021(2) 0.023(2) 0.026(2) 0.0031(19) 0.0070(19) -0.0017(18)
O38 0.042(3) 0.037(3) 0.036(3) -0.007(2) 0.016(2) 0.002(2)
N1 0.047(4) 0.057(5) 0.028(3) 0.013(3) 0.015(3) 0.021(3)
C1 0.087(10) 0.175(16) 0.144(13) -0.028(12) 0.074(10) -0.059(10)
C2 0.058(8) 0.186(16) 0.111(11) -0.049(11) 0.039(8) -0.041(9)
Mo2 0.0189(3) 0.0261(3) 0.0227(3) 0.0027(2) 0.0074(2) 0.0013(2)
Co2 0.0196(5) 0.0197(5) 0.0265(5) -0.0002(4) 0.0059(4) -0.0009(3)
Cu2 0.0295(5) 0.0414(5) 0.0401(5) 0.0082(4) 0.0142(4) 0.0069(4)
N2 0.039(4) 0.085(6) 0.045(4) 0.013(4) 0.021(4) 0.006(4)
C3 0.059(7) 0.192(15) 0.058(7) -0.013(8) 0.032(6) 0.006(8)
N3 0.030(3) 0.037(4) 0.035(3) 0.000(3) 0.009(3) -0.002(3)
Mo3 0.0237(3) 0.0210(3) 0.0272(3) -0.0018(2) 0.0095(3) -0.0011(2)
Cu3 0.0259(5) 0.0463(6) 0.0348(5) 0.0069(4) 0.0107(4) 0.0002(4)
C4 0.078(8) 0.044(6) 0.079(7) 0.002(5) 0.013(6) -0.009(5)
N4 0.039(4) 0.038(4) 0.030(3) -0.002(3) 0.012(3) -0.007(3)
Mo4 0.0184(3) 0.0266(3) 0.0240(3) 0.0038(2) 0.0069(2) 0.0007(2)
C5 0.077(9) 0.141(13) 0.134(12) -0.071(10) 0.036(8) 0.013(8)
N5 0.025(3) 0.042(4) 0.028(3) 0.007(3) 0.003(3) -0.003(3)
Mo5 0.0257(3) 0.0238(3) 0.0325(3) 0.0020(3) 0.0135(3) -0.0016(2)
C6 0.099(10) 0.119(12) 0.148(13) -0.074(10) 0.050(9) 0.046(9)
N6 0.022(3) 0.049(4) 0.038(4) 0.016(3) 0.007(3) -0.003(3)
Mo6 0.0266(3) 0.0260(3) 0.0234(3) -0.0008(2) 0.0034(3) 0.0012(2)
C7 0.059(6) 0.039(5) 0.069(6) 0.004(5) 0.017(5) 0.003(4)
Mo7 0.0284(3) 0.0229(3) 0.0291(3) -0.0007(3) 0.0078(3) 0.0057(2)
C8 0.055(6) 0.051(6) 0.074(7) 0.026(5) 0.002(5) -0.019(5)
Mo8 0.0312(4) 0.0299(4) 0.0362(4) -0.0061(3) 0.0040(3) -0.0057(3)
C9 0.032(4) 0.073(7) 0.042(5) 0.019(5) 0.001(4) -0.006(4)
Mo9 0.0257(3) 0.0294(3) 0.0316(3) -0.0010(3) 0.0119(3) 0.0069(3)
C10 0.045(5) 0.042(5) 0.030(4) 0.006(4) 0.012(4) 0.003(4)
Mo10 0.0280(3) 0.0254(3) 0.0444(4) -0.0022(3) 0.0112(3) -0.0069(3)
C11 0.035(4) 0.048(5) 0.053(5) 0.012(4) 0.011(4) -0.007(4)
C12 0.031(4) 0.038(4) 0.047(5) -0.003(4) 0.014(4) -0.001(3)
C13 0.031(4) 0.042(5) 0.035(4) 0.008(4) 0.011(3) 0.001(3)
C14 0.038(4) 0.035(4) 0.035(4) -0.001(3) 0.011(3) 0.001(3)
C15 0.029(4) 0.046(5) 0.033(4) 0.012(4) 0.002(3) -0.002(3)
C16 0.071(6) 0.052(6) 0.038(5) 0.000(4) 0.019(4) 0.016(5)
C17 0.060(7) 0.098(9) 0.103(9) 0.002(7) 0.040(6) -0.030(6)
C18 0.103(9) 0.080(8) 0.066(7) -0.031(6) -0.003(6) 0.033(7)
C19 0.040(5) 0.109(9) 0.038(5) 0.004(5) 0.001(4) 0.011(6)
C20 0.053(6) 0.081(8) 0.088(8) 0.016(6) 0.043(6) 0.014(5)
C21 0.118(9) 0.025(5) 0.070(7) -0.009(4) 0.047(6) -0.025(5)
C22 0.050(5) 0.042(5) 0.065(6) 0.004(4) 0.022(5) 0.013(4)
C23 0.042(5) 0.064(6) 0.056(6) 0.001(5) 0.015(4) 0.023(5)
C24 0.072(6) 0.051(6) 0.052(5) -0.016(5) 0.028(5) -0.032(5)
C25 0.033(5) 0.076(7) 0.063(6) 0.024(5) 0.017(4) -0.008(4)
C26 0.034(4) 0.054(6) 0.061(6) -0.003(5) 0.017(4) 0.006(4)
C27 0.050(5) 0.070(7) 0.070(6) 0.003(5) 0.036(5) 0.007(5)
C28 0.085(7) 0.034(5) 0.070(6) -0.004(5) 0.035(6) -0.004(5)
C29 0.044(5) 0.064(6) 0.039(5) -0.009(4) 0.011(4) -0.018(4)
C30 0.063(6) 0.101(8) 0.041(5) -0.004(5) 0.020(5) 0.049(6)

loop_
_atom_type_symbol
_atom_type_description
_atom_type_scat_dispersion_real
_atom_type_scat_dispersion_imag
_atom_type_scat_source
C C 0.0033 0.0016 'International Tables Vol C Tables 4.2.6.8 and 6.1.1.4'
H H 0.0000 0.0000 'International Tables Vol C Tables 4.2.6.8 and 6.1.1.4'
N N 0.0061 0.0033 'International Tables Vol C Tables 4.2.6.8 and 6.1.1.4'
O O 0.0106 0.0060 'International Tables Vol C Tables 4.2.6.8 and 6.1.1.4'
Co Co 0.3494 0.9721 'International Tables Vol C Tables 4.2.6.8 and 6.1.1.4'
Cu Cu 0.3201 1.2651 'International Tables Vol C Tables 4.2.6.8 and 6.1.1.4'
Mo Mo -1.6832 0.6857 'International Tables Vol C Tables 4.2.6.8 and 6.1.1.4'

loop_
_geom_angle_atom_site_label_1
_geom_angle_atom_site_label_2
_geom_angle_atom_site_label_3
_geom_angle
_geom_angle_site_symmetry_1
_geom_angle_site_symmetry_3
_geom_angle_publ_flag
O17 Mo1 O12 105.7(2) . . ?
O17 Mo1 O30 102.0(2) . . ?
O12 Mo1 O30 102.10(19) . . ?
O17 Mo1 O37 92.6(2) . . ?
O12 Mo1 O37 101.59(19) . . ?
O30 Mo1 O37 147.49(17) . . ?
O17 Mo1 O29 98.78(19) . . ?
O12 Mo1 O29 155.43(18) . . ?
O30 Mo1 O29 74.65(16) . . ?
O37 Mo1 O29 74.52(16) . . ?
O17 Mo1 O31 164.30(18) . . ?
O12 Mo1 O31 86.14(18) . . ?
O30 Mo1 O31 85.11(17) . . ?
O37 Mo1 O31 74.61(16) . . ?
O29 Mo1 O31 69.37(14) . . ?
O17 Mo1 Co2 130.36(16) . . ?
O12 Mo1 Co2 86.77(15) . . ?
O30 Mo1 Co2 122.44(13) . . ?
O37 Mo1 Co2 37.90(12) . . ?
O29 Mo1 Co2 75.38(10) . . ?
O31 Mo1 Co2 38.27(10) . . ?
O34 Co1 O31 84.03(18) . . ?
O34 Co1 O28 88.06(18) . . ?
O31 Co1 O28 87.64(18) . . ?
O34 Co1 O29 86.86(18) . . ?
O31 Co1 O29 87.29(18) . . ?
O28 Co1 O29 173.17(18) . . ?
O34 Co1 O21 95.62(18) . . ?
O31 Co1 O21 174.31(19) . . ?
O28 Co1 O21 86.68(18) . . ?
O29 Co1 O21 98.36(18) . . ?
O34 Co1 O22 174.74(18) . . ?
O31 Co1 O22 96.19(18) . . ?
O28 Co1 O22 97.20(18) . . ?
O29 Co1 O22 87.90(18) . . ?
O21 Co1 O22 84.69(17) . . ?
O34 Co1 Co2 42.18(13) . . ?
O31 Co1 Co2 41.86(13) . . ?
O28 Co1 Co2 86.31(13) . . ?
O29 Co1 Co2 86.86(13) . . ?
O21 Co1 Co2 137.39(13) . . ?
O22 Co1 Co2 137.90(13) . . ?
O34 Co1 Mo2 47.56(13) . . ?
O31 Co1 Mo2 95.49(13) . . ?
O28 Co1 Mo2 134.55(13) . . ?
O29 Co1 Mo2 41.65(13) . . ?
O21 Co1 Mo2 88.39(13) . . ?
O22 Co1 Mo2 127.26(13) . . ?
Co2 Co1 Mo2 67.79(3) . . ?
O34 Co1 Mo6 96.05(13) . . ?
O31 Co1 Mo6 49.95(13) . . ?
O28 Co1 Mo6 40.01(12) . . ?
O29 Co1 Mo6 136.23(13) . . ?
O21 Co1 Mo6 124.58(13) . . ?
O22 Co1 Mo6 88.05(12) . . ?
Co2 Co1 Mo6 68.04(3) . . ?
Mo2 Co1 Mo6 135.80(3) . . ?
O32 Cu1 N3 172.7(2) . . ?
O32 Cu1 O11 91.32(18) . . ?
N3 Cu1 O11 92.5(2) . . ?
O32 Cu1 N4 93.7(2) . . ?
N3 Cu1 N4 81.5(2) . . ?
O11 Cu1 N4 169.7(2) . . ?
O32 Cu1 O1W 84.4(2) . . ?
N3 Cu1 O1W 102.0(2) . . ?
O11 Cu1 O1W 87.8(2) . . ?
N4 Cu1 O1W 101.6(2) . . ?
Mo10 O8 Mo8 118.6(2) . . ?
Mo5 O11 Cu1 141.0(2) . . ?
Mo4 O14 Cu3 140.9(2) . . ?
Co2 O16 Mo5 100.45(18) . . ?
Co2 O16 Mo10 102.93(19) . . ?
Mo5 O16 Mo10 93.96(16) . . ?
Mo4 O18 Cu2 147.4(3) . . ?
Mo7 O20 Mo9 118.4(2) . . ?
Co1 O21 Mo4 102.82(18) . . ?
Co1 O21 Mo9 101.66(18) . . ?
Mo4 O21 Mo9 91.97(15) . . ?
Co1 O22 Mo4 102.40(17) . . ?
Co1 O22 Mo3 101.09(17) . . ?
Mo4 O22 Mo3 93.37(15) . . ?
Mo4 O23 Mo9 118.6(2) . . ?
Mo5 O24 Mo10 118.5(2) . . ?
Co2 O25 Mo7 101.1(2) . . ?
Co2 O25 Mo6 101.27(18) . . ?
Mo7 O25 Mo6 103.00(18) . . ?
Co2 O25 Mo8 100.06(18) . . ?
Mo7 O25 Mo8 152.0(2) . . ?
Mo6 O25 Mo8 90.54(15) . . ?
Mo3 O26 Mo4 117.7(2) . . ?
Mo6 O27 Mo8 117.9(2) . . ?
Co1 O28 Mo6 101.71(18) . . ?
Co1 O28 Mo7 101.91(18) . . ?
Mo6 O28 Mo7 103.91(18) . . ?
Co1 O28 Mo9 102.44(18) . . ?
Mo6 O28 Mo9 148.4(2) . . ?
Mo7 O28 Mo9 90.72(14) . . ?
Co1 O29 Mo2 98.72(18) . . ?
Co1 O29 Mo1 101.36(18) . . ?
Mo2 O29 Mo1 103.86(17) . . ?
Co1 O29 Mo3 100.26(18) . . ?
Mo2 O29 Mo3 152.5(2) . . ?
Mo1 O29 Mo3 91.71(15) . . ?
Mo1 O30 Mo3 117.3(2) . . ?
Co2 O31 Co1 96.10(19) . . ?
Co2 O31 Mo6 101.66(18) . . ?
Co1 O31 Mo6 91.52(16) . . ?
Co2 O31 Mo1 91.72(17) . . ?
Co1 O31 Mo1 101.64(18) . . ?
Mo6 O31 Mo1 160.2(2) . . ?
Mo2 O32 Cu1 138.4(3) . . ?
Co2 O33 Mo8 101.93(19) . . ?
Co2 O33 Mo10 103.02(19) . . ?
Mo8 O33 Mo10 93.04(16) . . ?
Co1 O34 Co2 95.87(19) . . ?
Co1 O34 Mo2 93.41(17) . . ?
Co2 O34 Mo2 103.79(18) . . ?
Co1 O34 Mo7 101.17(18) . . ?
Co2 O34 Mo7 90.68(16) . . ?
Mo2 O34 Mo7 158.3(2) . . ?
Mo2 O35 Mo5 114.9(2) . . ?
Co2 O37 Mo1 101.71(19) . . ?
Co2 O37 Mo5 101.18(18) . . ?
Mo1 O37 Mo5 151.8(2) . . ?
Co2 O37 Mo2 98.90(17) . . ?
Mo1 O37 Mo2 102.66(17) . . ?
Mo5 O37 Mo2 89.78(14) . . ?
C16 N1 C30 121.4(8) . . ?
C16 N1 Cu2 126.5(6) . . ?
C30 N1 Cu2 111.8(7) . . ?
C2 C1 C17 117.6(14) . . ?
C2 C1 H1A 121.2 . . ?
C17 C1 H1A 121.2 . . ?
C1 C2 C3 122.5(12) . . ?
C1 C2 H2A 118.7 . . ?
C3 C2 H2A 118.8 . . ?
O9 Mo2 O32 106.7(2) . . ?
O9 Mo2 O35 103.9(2) . . ?
O32 Mo2 O35 96.4(2) . . ?
O9 Mo2 O29 102.9(2) . . ?
O32 Mo2 O29 93.39(19) . . ?
O35 Mo2 O29 147.35(18) . . ?
O9 Mo2 O34 92.20(19) . . ?
O32 Mo2 O34 160.28(18) . . ?
O35 Mo2 O34 84.02(17) . . ?
O29 Mo2 O34 76.68(16) . . ?
O9 Mo2 O37 162.29(19) . . ?
O32 Mo2 O37 90.90(18) . . ?
O35 Mo2 O37 74.99(16) . . ?
O29 Mo2 O37 73.77(15) . . ?
O34 Mo2 O37 70.09(15) . . ?
O9 Mo2 Co1 90.15(16) . . ?
O32 Mo2 Co1 132.97(15) . . ?
O35 Mo2 Co1 122.22(13) . . ?
O29 Mo2 Co1 39.63(12) . . ?
O34 Mo2 Co1 39.02(11) . . ?
O37 Mo2 Co1 76.21(10) . . ?
O31 Co2 O34 83.98(18) . . ?
O31 Co2 O37 88.43(18) . . ?
O34 Co2 O37 86.86(18) . . ?
O31 Co2 O25 87.61(19) . . ?
O34 Co2 O25 89.64(18) . . ?
O37 Co2 O25 174.97(18) . . ?
O31 Co2 O33 95.99(18) . . ?
O34 Co2 O33 177.58(19) . . ?
O37 Co2 O33 95.56(18) . . ?
O25 Co2 O33 87.94(19) . . ?
O31 Co2 O16 175.09(19) . . ?
O34 Co2 O16 95.81(18) . . ?
O37 Co2 O16 86.66(18) . . ?
O25 Co2 O16 97.30(19) . . ?
O33 Co2 O16 84.42(18) . . ?
O31 Co2 Co1 42.04(12) . . ?
O34 Co2 Co1 41.95(13) . . ?
O37 Co2 Co1 87.62(13) . . ?
O25 Co2 Co1 87.35(13) . . ?
O33 Co2 Co1 137.92(14) . . ?
O16 Co2 Co1 137.64(13) . . ?
O31 Co2 Mo1 50.01(13) . . ?
O34 Co2 Mo1 94.26(13) . . ?
O37 Co2 Mo1 40.39(12) . . ?
O25 Co2 Mo1 136.52(14) . . ?
O33 Co2 Mo1 87.56(13) . . ?
O16 Co2 Mo1 125.20(13) . . ?
Co1 Co2 Mo1 68.19(3) . . ?
O31 Co2 Mo7 95.81(13) . . ?
O34 Co2 Mo7 51.02(13) . . ?
O37 Co2 Mo7 136.62(13) . . ?
O25 Co2 Mo7 40.95(13) . . ?
O33 Co2 Mo7 126.62(14) . . ?
O16 Co2 Mo7 87.82(13) . . ?
Co1 Co2 Mo7 68.53(3) . . ?
Mo1 Co2 Mo7 136.71(3) . . ?
O5W Cu2 N1 174.0(2) . . ?
O5W Cu2 N2 92.0(3) . . ?
N1 Cu2 N2 83.1(3) . . ?
O5W Cu2 O6W 91.5(2) . . ?
N1 Cu2 O6W 93.7(2) . . ?
N2 Cu2 O6W 173.9(2) . . ?
O5W Cu2 O18 89.10(19) . . ?
N1 Cu2 O18 87.7(2) . . ?
N2 Cu2 O18 93.1(2) . . ?
O6W Cu2 O18 91.93(17) . . ?
C19 N2 C17 118.0(9) . . ?
C19 N2 Cu2 114.3(7) . . ?
C17 N2 Cu2 127.7(7) . . ?
C2 C3 C19 116.2(12) . . ?
C2 C3 H3A 121.9 . . ?
C19 C3 H3A 121.9 . . ?
C14 N3 C12 119.7(6) . . ?
C14 N3 Cu1 114.5(5) . . ?
C12 N3 Cu1 125.7(5) . . ?
O38 Mo3 O10 105.2(2) . . ?
O38 Mo3 O26 100.1(2) . . ?
O10 Mo3 O26 102.1(2) . . ?
O38 Mo3 O30 101.0(2) . . ?
O10 Mo3 O30 95.1(2) . . ?
O26 Mo3 O30 148.08(18) . . ?
O38 Mo3 O22 160.9(2) . . ?
O10 Mo3 O22 93.53(19) . . ?
O26 Mo3 O22 71.97(16) . . ?
O30 Mo3 O22 80.37(16) . . ?
O38 Mo3 O29 91.5(2) . . ?
O10 Mo3 O29 160.60(19) . . ?
O26 Mo3 O29 84.07(17) . . ?
O30 Mo3 O29 71.75(16) . . ?
O22 Mo3 O29 70.68(14) . . ?
N6 Cu3 O2W 174.8(2) . . ?
N6 Cu3 N5 81.4(2) . . ?
O2W Cu3 N5 94.0(2) . . ?
N6 Cu3 O4W 94.7(2) . . ?
O2W Cu3 O4W 89.5(3) . . ?
N5 Cu3 O4W 173.5(2) . . ?
N6 Cu3 O3W 94.5(2) . . ?
O2W Cu3 O3W 88.4(2) . . ?
N5 Cu3 O3W 95.7(2) . . ?
O4W Cu3 O3W 89.8(2) . . ?
N6 Cu3 O14 93.8(2) . . ?
O2W Cu3 O14 83.7(2) . . ?
N5 Cu3 O14 89.96(19) . . ?
O4W Cu3 O14 85.05(19) . . ?
O3W Cu3 O14 170.6(2) . . ?
C7 C4 C8 120.4(10) . . ?
C7 C4 H4A 119.8 . . ?
C8 C4 H4A 119.8 . . ?
C29 N4 C10 120.1(7) . . ?
C29 N4 Cu1 126.2(6) . . ?
C10 N4 Cu1 113.2(5) . . ?
O14 Mo4 O18 105.4(2) . . ?
O14 Mo4 O23 102.0(2) . . ?
O18 Mo4 O23 100.0(2) . . ?
O14 Mo4 O26 96.9(2) . . ?
O18 Mo4 O26 99.5(2) . . ?
O23 Mo4 O26 148.03(18) . . ?
O14 Mo4 O21 90.57(18) . . ?
O18 Mo4 O21 163.73(18) . . ?
O23 Mo4 O21 73.08(17) . . ?
O26 Mo4 O21 81.26(17) . . ?
O14 Mo4 O22 158.47(19) . . ?
O18 Mo4 O22 94.60(18) . . ?
O23 Mo4 O22 81.80(17) . . ?
O26 Mo4 O22 71.59(16) . . ?
O21 Mo4 O22 70.09(14) . . ?
C30 C5 C6 122.5(13) . . ?
C30 C5 H5A 118.7 . . ?
C6 C5 H5A 118.7 . . ?
C13 N5 C11 120.4(6) . . ?
C13 N5 Cu3 114.3(5) . . ?
C11 N5 Cu3 125.3(5) . . ?
O4 Mo5 O11 105.3(2) . . ?
O4 Mo5 O24 101.1(2) . . ?
O11 Mo5 O24 103.1(2) . . ?
O4 Mo5 O35 94.2(2) . . ?
O11 Mo5 O35 97.80(19) . . ?
O24 Mo5 O35 149.71(19) . . ?
O4 Mo5 O16 97.6(2) . . ?
O11 Mo5 O16 157.02(19) . . ?
O24 Mo5 O16 73.44(18) . . ?
O35 Mo5 O16 78.73(17) . . ?
O4 Mo5 O37 165.39(19) . . ?
O11 Mo5 O37 85.43(19) . . ?
O24 Mo5 O37 85.69(17) . . ?
O35 Mo5 O37 74.29(16) . . ?
O16 Mo5 O37 71.72(15) . . ?
C5 C6 C18 120.6(10) . . ?
C5 C6 H6A 119.7 . . ?
C18 C6 H6A 119.7 . . ?
C9 N6 C15 118.0(7) . . ?
C9 N6 Cu3 127.3(6) . . ?
C15 N6 Cu3 114.8(5) . . ?
O36 Mo6 O13 106.4(2) . . ?
O36 Mo6 O27 100.2(2) . . ?
O13 Mo6 O27 102.6(2) . . ?
O36 Mo6 O28 94.1(2) . . ?
O13 Mo6 O28 101.8(2) . . ?
O27 Mo6 O28 146.73(19) . . ?
O36 Mo6 O25 97.4(2) . . ?
O13 Mo6 O25 156.04(19) . . ?
O27 Mo6 O25 74.60(18) . . ?
O28 Mo6 O25 73.88(16) . . ?
O36 Mo6 O31 164.47(19) . . ?
O13 Mo6 O31 86.87(19) . . ?
O27 Mo6 O31 84.22(18) . . ?
O28 Mo6 O31 74.94(15) . . ?
O25 Mo6 O31 69.20(15) . . ?
O36 Mo6 Co1 132.30(17) . . ?
O13 Mo6 Co1 86.53(16) . . ?
O27 Mo6 Co1 121.92(15) . . ?
O28 Mo6 Co1 38.28(12) . . ?
O25 Mo6 Co1 75.62(11) . . ?
O31 Mo6 Co1 38.53(10) . . ?
C4 C7 C15 119.1(9) . . ?
C4 C7 H7A 120.4 . . ?
C15 C7 H7A 120.4 . . ?
O7 Mo7 O19 104.2(2) . . ?
O7 Mo7 O20 100.0(2) . . ?
O19 Mo7 O20 105.7(2) . . ?
O7 Mo7 O25 93.7(2) . . ?
O19 Mo7 O25 100.9(2) . . ?
O20 Mo7 O25 145.86(19) . . ?
O7 Mo7 O28 101.8(2) . . ?
O19 Mo7 O28 153.50(19) . . ?
O20 Mo7 O28 74.08(17) . . ?
O25 Mo7 O28 72.56(16) . . ?
O7 Mo7 O34 166.3(2) . . ?
O19 Mo7 O34 85.06(19) . . ?
O20 Mo7 O34 86.82(17) . . ?
O25 Mo7 O34 74.42(16) . . ?
O28 Mo7 O34 68.44(14) . . ?
O7 Mo7 Co2 131.24(17) . . ?
O19 Mo7 Co2 85.08(16) . . ?
O20 Mo7 Co2 123.78(14) . . ?
O25 Mo7 Co2 37.91(12) . . ?
O28 Mo7 Co2 74.14(10) . . ?
O34 Mo7 Co2 38.30(10) . . ?
C4 C8 C9 119.0(9) . . ?
C4 C8 H8A 120.5 . . ?
C9 C8 H8A 120.5 . . ?
O5 Mo8 O15 105.9(3) . . ?
O5 Mo8 O8 100.9(2) . . ?
O15 Mo8 O8 98.8(2) . . ?
O5 Mo8 O27 95.8(2) . . ?
O15 Mo8 O27 101.5(2) . . ?
O8 Mo8 O27 148.9(2) . . ?
O5 Mo8 O33 93.8(2) . . ?
O15 Mo8 O33 159.6(2) . . ?
O8 Mo8 O33 72.01(18) . . ?
O27 Mo8 O33 80.95(18) . . ?
O5 Mo8 O25 160.9(2) . . ?
O15 Mo8 O25 91.3(2) . . ?
O8 Mo8 O25 84.26(18) . . ?
O27 Mo8 O25 72.15(17) . . ?
O33 Mo8 O25 70.06(15) . . ?
N6 C9 C8 121.9(9) . . ?
N6 C9 H9A 119.1 . . ?
C8 C9 H9A 119.1 . . ?
O1 Mo9 O3 105.2(2) . . ?
O1 Mo9 O23 100.2(2) . . ?
O3 Mo9 O23 100.0(2) . . ?
O1 Mo9 O20 101.8(2) . . ?
O3 Mo9 O20 96.8(2) . . ?
O23 Mo9 O20 147.75(18) . . ?
O1 Mo9 O21 158.0(2) . . ?
O3 Mo9 O21 96.3(2) . . ?
O23 Mo9 O21 71.12(16) . . ?
O20 Mo9 O21 79.82(17) . . ?
O1 Mo9 O28 90.4(2) . . ?
O3 Mo9 O28 162.6(2) . . ?
O23 Mo9 O28 84.55(17) . . ?
O20 Mo9 O28 71.99(16) . . ?
O21 Mo9 O28 69.08(14) . . ?
N4 C10 C28 119.6(7) . . ?
N4 C10 C14 114.8(7) . . ?
C28 C10 C14 125.7(8) . . ?
O2 Mo10 O6 105.4(3) . . ?
O2 Mo10 O8 99.7(2) . . ?
O6 Mo10 O8 102.3(2) . . ?
O2 Mo10 O24 99.9(2) . . ?
O6 Mo10 O24 97.1(2) . . ?
O8 Mo10 O24 147.55(19) . . ?
O2 Mo10 O16 92.8(2) . . ?
O6 Mo10 O16 159.6(2) . . ?
O8 Mo10 O16 83.17(18) . . ?
O24 Mo10 O16 70.27(17) . . ?
O2 Mo10 O33 160.9(2) . . ?
O6 Mo10 O33 93.2(2) . . ?
O8 Mo10 O33 71.62(18) . . ?
O24 Mo10 O33 81.63(17) . . ?
O16 Mo10 O33 69.61(15) . . ?
N5 C11 C25 119.6(8) . . ?
N5 C11 H11A 120.2 . . ?
C25 C11 H11A 120.2 . . ?
N3 C12 C26 122.0(7) . . ?
N3 C12 H12A 119.0 . . ?
C26 C12 H12A 119.0 . . ?
N5 C13 C27 120.8(7) . . ?
N5 C13 C15 115.2(6) . . ?
C27 C13 C15 123.9(8) . . ?
N3 C14 C22 121.0(7) . . ?
N3 C14 C10 114.7(6) . . ?
C22 C14 C10 124.2(7) . . ?
N6 C15 C7 121.6(7) . . ?
N6 C15 C13 114.2(7) . . ?
C7 C15 C13 124.1(7) . . ?
N1 C16 C18 122.9(10) . . ?
N1 C16 H16A 118.6 . . ?
C18 C16 H16A 118.6 . . ?
N2 C17 C1 123.9(13) . . ?
N2 C17 H17A 118.1 . . ?
C1 C17 H17A 118.1 . . ?
C6 C18 C16 114.3(11) . . ?
C6 C18 H18A 122.8 . . ?
C16 C18 H18A 122.8 . . ?
N2 C19 C3 121.8(11) . . ?
N2 C19 C30 114.3(8) . . ?
C3 C19 C30 123.9(11) . . ?
C25 C20 C27 118.9(8) . . ?
C25 C20 H20A 120.5 . . ?
C27 C20 H20A 120.5 . . ?
C24 C21 C28 119.2(8) . . ?
C24 C21 H21A 120.4 . . ?
C28 C21 H21A 120.4 . . ?
C23 C22 C14 118.1(8) . . ?
C23 C22 H22A 121.0 . . ?
C14 C22 H22A 120.9 . . ?
C26 C23 C22 121.1(8) . . ?
C26 C23 H23A 119.4 . . ?
C22 C23 H23A 119.4 . . ?
C21 C24 C29 120.0(8) . . ?
C21 C24 H24A 120.0 . . ?
C29 C24 H24A 120.0 . . ?
C20 C25 C11 120.7(8) . . ?
C20 C25 H25A 119.7 . . ?
C11 C25 H25A 119.7 . . ?
C23 C26 C12 118.0(8) . . ?
C23 C26 H26A 121.0 . . ?
C12 C26 H26A 121.0 . . ?
C13 C27 C20 119.6(9) . . ?
C13 C27 H27A 120.2 . . ?
C20 C27 H27A 120.2 . . ?
C21 C28 C10 120.0(9) . . ?
C21 C28 H28A 120.0 . . ?
C10 C28 H28A 120.0 . . ?
N4 C29 C24 121.1(8) . . ?
N4 C29 H29A 119.4 . . ?
C24 C29 H29A 119.4 . . ?
C5 C30 N1 118.1(12) . . ?
C5 C30 C19 125.5(11) . . ?
N1 C30 C19 116.4(8) . . ?

loop_
_geom_bond_atom_site_label_1
_geom_bond_atom_site_label_2
_geom_bond_distance
_geom_bond_site_symmetry_2
_geom_bond_publ_flag
Mo1 O17 1.698(4) . ?
Mo1 O12 1.723(4) . ?
Mo1 O30 1.883(4) . ?
Mo1 O37 1.991(4) . ?
Mo1 O29 2.280(4) . ?
Mo1 O31 2.306(4) . ?
Mo1 Co2 3.0091(10) . ?
Co1 O34 1.867(4) . ?
Co1 O31 1.871(4) . ?
Co1 O28 1.900(4) . ?
Co1 O29 1.910(4) . ?
Co1 O21 1.932(4) . ?
Co1 O22 1.932(4) . ?
Co1 Co2 2.7788(12) . ?
Co1 Mo2 2.9605(10) . ?
Co1 Mo6 3.0031(10) . ?
Cu1 O32 1.955(4) . ?
Cu1 N3 1.972(6) . ?
Cu1 O11 1.976(5) . ?
Cu1 N4 1.985(6) . ?
Cu1 O1W 2.332(6) . ?
O1 Mo9 1.694(5) . ?
O2 Mo10 1.692(5) . ?
O2W Cu3 1.992(6) . ?
O3 Mo9 1.698(5) . ?
O3W Cu3 2.223(5) . ?
O4 Mo5 1.688(5) . ?
O4W Cu3 2.001(5) . ?
O5 Mo8 1.697(5) . ?
O5W Cu2 1.953(5) . ?
O6 Mo10 1.700(5) . ?
O6W Cu2 2.009(4) . ?
O7 Mo7 1.693(5) . ?
O8 Mo10 1.923(5) . ?
O8 Mo8 1.935(5) . ?
O9 Mo2 1.698(4) . ?
O10 Mo3 1.699(4) . ?
O11 Mo5 1.743(4) . ?
O13 Mo6 1.710(5) . ?
O14 Mo4 1.700(4) . ?
O14 Cu3 2.431(4) . ?
O15 Mo8 1.704(5) . ?
O16 Co2 1.956(4) . ?
O16 Mo5 2.231(4) . ?
O16 Mo10 2.288(4) . ?
O18 Mo4 1.718(4) . ?
O18 Cu2 2.320(4) . ?
O19 Mo7 1.719(5) . ?
O20 Mo7 1.867(4) . ?
O20 Mo9 1.965(5) . ?
O21 Mo4 2.261(4) . ?
O21 Mo9 2.316(4) . ?
O22 Mo4 2.273(4) . ?
O22 Mo3 2.283(4) . ?
O23 Mo4 1.894(4) . ?
O23 Mo9 1.934(4) . ?
O24 Mo5 1.867(4) . ?
O24 Mo10 1.977(5) . ?
O25 Co2 1.895(4) . ?
O25 Mo7 2.021(4) . ?
O25 Mo6 2.284(4) . ?
O25 Mo8 2.366(4) . ?
O26 Mo3 1.918(4) . ?
O26 Mo4 1.955(4) . ?
O27 Mo6 1.914(4) . ?
O27 Mo8 1.943(5) . ?
O28 Mo6 1.972(4) . ?
O28 Mo7 2.303(4) . ?
O28 Mo9 2.323(4) . ?
O29 Mo2 1.991(4) . ?
O29 Mo3 2.327(4) . ?
O30 Mo3 1.988(4) . ?
O31 Co2 1.865(4) . ?
O31 Mo6 2.300(4) . ?
O32 Mo2 1.746(4) . ?
O33 Co2 1.941(4) . ?
O33 Mo8 2.273(4) . ?
O33 Mo10 2.299(4) . ?
O34 Co2 1.876(4) . ?
O34 Mo2 2.189(4) . ?
O34 Mo7 2.353(4) . ?
O35 Mo2 1.870(4) . ?
O35 Mo5 1.967(4) . ?
O36 Mo6 1.696(5) . ?
O37 Co2 1.888(4) . ?
O37 Mo5 2.271(4) . ?
O37 Mo2 2.313(4) . ?
O38 Mo3 1.684(5) . ?
N1 C16 1.323(11) . ?
N1 C30 1.369(11) . ?
N1 Cu2 1.957(7) . ?
C1 C2 1.330(18) . ?
C1 C17 1.357(14) . ?
C1 H1A 0.9300 . ?
C2 C3 1.357(17) . ?
C2 H2A 0.9300 . ?
Co2 Mo7 3.0262(10) . ?
Cu2 N2 1.992(7) . ?
N2 C19 1.309(12) . ?
N2 C17 1.335(12) . ?
C3 C19 1.426(13) . ?
C3 H3A 0.9300 . ?
N3 C14 1.334(9) . ?
N3 C12 1.345(9) . ?
Cu3 N6 1.996(6) . ?
Cu3 N5 2.001(6) . ?
C4 C7 1.343(12) . ?
C4 C8 1.343(13) . ?
C4 H4A 0.9300 . ?
N4 C29 1.345(9) . ?
N4 C10 1.350(9) . ?
C5 C30 1.343(14) . ?
C5 C6 1.353(18) . ?
C5 H5A 0.9300 . ?
N5 C13 1.342(9) . ?
N5 C11 1.348(9) . ?
C6 C18 1.420(17) . ?
C6 H6A 0.9300 . ?
N6 C9 1.332(9) . ?
N6 C15 1.347(9) . ?
C7 C15 1.379(11) . ?
C7 H7A 0.9300 . ?
C8 C9 1.385(12) . ?
C8 H8A 0.9300 . ?
C9 H9A 0.9300 . ?
C10 C28 1.378(11) . ?
C10 C14 1.460(10) . ?
C11 C25 1.387(11) . ?
C11 H11A 0.9300 . ?
C12 C26 1.365(10) . ?
C12 H12A 0.9300 . ?
C13 C27 1.357(10) . ?
C13 C15 1.482(10) . ?
C14 C22 1.383(10) . ?
C16 C18 1.409(12) . ?
C16 H16A 0.9300 . ?
C17 H17A 0.9300 . ?
C18 H18A 0.9300 . ?
C19 C30 1.472(15) . ?
C20 C25 1.335(13) . ?
C20 C27 1.395(13) . ?
C20 H20A 0.9300 . ?
C21 C24 1.358(13) . ?
C21 C28 1.373(13) . ?
C21 H21A 0.9300 . ?
C22 C23 1.371(12) . ?
C22 H22A 0.9300 . ?
C23 C26 1.364(11) . ?
C23 H23A 0.9300 . ?
C24 C29 1.356(11) . ?
C24 H24A 0.9300 . ?
C25 H25A 0.9300 . ?
C26 H26A 0.9300 . ?
C27 H27A 0.9300 . ?
C28 H28A 0.9300 . ?
C29 H29A 0.9300 . ?

loop_
_geom_hbond_atom_site_label_D
_geom_hbond_atom_site_label_H
_geom_hbond_atom_site_label_A
_geom_hbond_distance_DH
_geom_hbond_distance_HA
_geom_hbond_distance_DA
_geom_hbond_angle_DHA
_geom_hbond_site_symmetry_A
_geom_hbond_publ_flag
C3 H3A OW4 0.93 2.57 3.494(15) 170.4 4_576 yes
C5 H5A O4 0.93 2.46 3.104(12) 126.9 4_576 yes
C9 H9A O4W 0.93 2.61 3.117(12) 114.7 . yes
C9 H9A O9 0.93 2.39 3.239(10) 152.3 . yes
C11 H11A O2 0.93 2.45 3.308(10) 152.9 2_446 yes
C11 H11A O2W 0.93 2.54 3.057(10) 115.2 . yes
C12 H12A O11 0.93 2.51 3.002(8) 113.2 . yes
C17 H17A O5W 0.93 2.50 3.014(11) 115.2 . yes
C26 H26A O3W 0.93 2.57 3.250(10) 130.6 1_655 yes
C27 H27A O24 0.93 2.56 3.151(9) 121.6 1_455 yes
C29 H29A O32 0.93 2.56 3.039(10) 112.6 . yes
C16 H16A O6W 0.93 2.50 3.032(10) 116.8 . yes
C16 H16A O13 0.93 2.49 3.319(11) 147.9 . yes

loop_
_geom_torsion_atom_site_label_1
_geom_torsion_atom_site_label_2
_geom_torsion_atom_site_label_3
_geom_torsion_atom_site_label_4
_geom_torsion
_geom_torsion_site_symmetry_1
_geom_torsion_site_symmetry_2
_geom_torsion_site_symmetry_3
_geom_torsion_site_symmetry_4
_geom_torsion_publ_flag
O17 Mo1 O30 Mo3 -76.8(3) . . . . ?
O12 Mo1 O30 Mo3 174.0(2) . . . . ?
O37 Mo1 O30 Mo3 38.1(5) . . . . ?
O29 Mo1 O30 Mo3 19.1(2) . . . . ?
O31 Mo1 O30 Mo3 89.1(2) . . . . ?
Co2 Mo1 O30 Mo3 80.1(2) . . . . ?
O34 Co1 O31 Co2 1.19(18) . . . . ?
O28 Co1 O31 Co2 -87.11(19) . . . . ?
O29 Co1 O31 Co2 88.32(19) . . . . ?
O22 Co1 O31 Co2 175.91(18) . . . . ?
Mo2 Co1 O31 Co2 47.43(16) . . . . ?
Mo6 Co1 O31 Co2 -101.9(2) . . . . ?
O34 Co1 O31 Mo6 103.09(17) . . . . ?
O28 Co1 O31 Mo6 14.79(16) . . . . ?
O29 Co1 O31 Mo6 -169.78(17) . . . . ?
O22 Co1 O31 Mo6 -82.20(16) . . . . ?
Co2 Co1 O31 Mo6 101.9(2) . . . . ?
Mo2 Co1 O31 Mo6 149.33(10) . . . . ?
O34 Co1 O31 Mo1 -91.83(18) . . . . ?
O28 Co1 O31 Mo1 179.87(18) . . . . ?
O29 Co1 O31 Mo1 -4.71(18) . . . . ?
O22 Co1 O31 Mo1 82.88(18) . . . . ?
Co2 Co1 O31 Mo1 -93.0(2) . . . . ?
Mo2 Co1 O31 Mo1 -45.60(14) . . . . ?
Mo6 Co1 O31 Mo1 165.1(2) . . . . ?
O31 Co1 O34 Co2 -1.19(18) . . . . ?
O28 Co1 O34 Co2 86.64(19) . . . . ?
O29 Co1 O34 Co2 -88.79(19) . . . . ?
O21 Co1 O34 Co2 173.11(18) . . . . ?
Mo2 Co1 O34 Co2 -104.2(2) . . . . ?
Mo6 Co1 O34 Co2 47.38(15) . . . . ?
O31 Co1 O34 Mo2 103.06(17) . . . . ?
O28 Co1 O34 Mo2 -169.11(17) . . . . ?
O29 Co1 O34 Mo2 15.46(16) . . . . ?
O21 Co1 O34 Mo2 -82.64(17) . . . . ?
Co2 Co1 O34 Mo2 104.2(2) . . . . ?
Mo6 Co1 O34 Mo2 151.63(10) . . . . ?
O31 Co1 O34 Mo7 -93.04(18) . . . . ?
O28 Co1 O34 Mo7 -5.22(17) . . . . ?
O29 Co1 O34 Mo7 179.35(18) . . . . ?
O21 Co1 O34 Mo7 81.25(18) . . . . ?
Co2 Co1 O34 Mo7 -91.86(19) . . . . ?
Mo2 Co1 O34 Mo7 163.9(2) . . . . ?
Mo6 Co1 O34 Mo7 -44.47(14) . . . . ?
C17 C1 C2 C3 0(3) . . . . ?
Cu1 O32 Mo2 O9 158.5(4) . . . . ?
Cu1 O32 Mo2 O35 51.8(4) . . . . ?
Cu1 O32 Mo2 O29 -97.0(4) . . . . ?
Cu1 O32 Mo2 O34 -38.2(8) . . . . ?
Cu1 O32 Mo2 O37 -23.2(4) . . . . ?
Cu1 O32 Mo2 Co1 -95.0(4) . . . . ?
Mo5 O35 Mo2 O9 -177.0(2) . . . . ?
Mo5 O35 Mo2 O32 -67.9(3) . . . . ?
Mo5 O35 Mo2 O29 38.6(4) . . . . ?
Mo5 O35 Mo2 O34 92.2(2) . . . . ?
Mo5 O35 Mo2 O37 21.3(2) . . . . ?
Mo5 O35 Mo2 Co1 83.8(2) . . . . ?
Co1 O31 Co2 O34 -1.19(18) . . . . ?
Mo6 O31 Co2 O34 -94.01(18) . . . . ?
Mo1 O31 Co2 O34 100.71(17) . . . . ?
Co1 O31 Co2 O37 -88.19(19) . . . . ?
Mo6 O31 Co2 O37 178.98(18) . . . . ?
Mo1 O31 Co2 O37 13.71(16) . . . . ?
Co1 O31 Co2 O25 88.70(19) . . . . ?
Mo6 O31 Co2 O25 -4.12(18) . . . . ?
Mo1 O31 Co2 O25 -169.40(17) . . . . ?
Co1 O31 Co2 O33 176.38(19) . . . . ?
Mo6 O31 Co2 O33 83.55(19) . . . . ?
Mo1 O31 Co2 O33 -81.72(17) . . . . ?
Mo6 O31 Co2 Co1 -92.83(19) . . . . ?
Mo1 O31 Co2 Co1 101.9(2) . . . . ?
Co1 O31 Co2 Mo1 -101.9(2) . . . . ?
Mo6 O31 Co2 Mo1 165.3(2) . . . . ?
Co1 O31 Co2 Mo7 48.53(16) . . . . ?
Mo6 O31 Co2 Mo7 -44.30(14) . . . . ?
Mo1 O31 Co2 Mo7 150.43(9) . . . . ?
Co1 O34 Co2 O31 1.19(18) . . . . ?
Mo2 O34 Co2 O31 -93.79(19) . . . . ?
Mo7 O34 Co2 O31 102.49(17) . . . . ?
Co1 O34 Co2 O37 89.94(19) . . . . ?
Mo2 O34 Co2 O37 -5.04(18) . . . . ?
Mo7 O34 Co2 O37 -168.76(17) . . . . ?
Co1 O34 Co2 O25 -86.44(19) . . . . ?
Mo2 O34 Co2 O25 178.57(19) . . . . ?
Mo7 O34 Co2 O25 14.86(17) . . . . ?
Co1 O34 Co2 O16 176.26(18) . . . . ?
Mo2 O34 Co2 O16 81.27(19) . . . . ?
Mo7 O34 Co2 O16 -82.44(17) . . . . ?
Mo2 O34 Co2 Co1 -95.0(2) . . . . ?
Mo7 O34 Co2 Co1 101.30(19) . . . . ?
Co1 O34 Co2 Mo1 50.20(15) . . . . ?
Mo2 O34 Co2 Mo1 -44.78(15) . . . . ?
Mo7 O34 Co2 Mo1 151.50(10) . . . . ?
Co1 O34 Co2 Mo7 -101.30(19) . . . . ?
Mo2 O34 Co2 Mo7 163.7(2) . . . . ?
Mo1 O37 Co2 O31 -16.27(19) . . . . ?
Mo5 O37 Co2 O31 -179.71(18) . . . . ?
Mo2 O37 Co2 O31 88.74(17) . . . . ?
Mo1 O37 Co2 O34 -100.32(19) . . . . ?
Mo5 O37 Co2 O34 96.23(18) . . . . ?
Mo2 O37 Co2 O34 4.69(17) . . . . ?
Mo1 O37 Co2 O33 79.6(2) . . . . ?
Mo5 O37 Co2 O33 -83.85(19) . . . . ?
Mo2 O37 Co2 O33 -175.39(17) . . . . ?
Mo1 O37 Co2 O16 163.66(19) . . . . ?
Mo5 O37 Co2 O16 0.22(17) . . . . ?
Mo2 O37 Co2 O16 -91.33(17) . . . . ?
Mo1 O37 Co2 Co1 -58.33(14) . . . . ?
Mo5 O37 Co2 Co1 138.23(13) . . . . ?
Mo2 O37 Co2 Co1 46.68(12) . . . . ?
Mo5 O37 Co2 Mo1 -163.4(3) . . . . ?
Mo2 O37 Co2 Mo1 105.0(2) . . . . ?
Mo1 O37 Co2 Mo7 -113.07(16) . . . . ?
Mo5 O37 Co2 Mo7 83.5(2) . . . . ?
Mo2 O37 Co2 Mo7 -8.1(3) . . . . ?
Mo7 O25 Co2 O31 -101.7(2) . . . . ?
Mo6 O25 Co2 O31 4.15(18) . . . . ?
Mo8 O25 Co2 O31 96.74(18) . . . . ?
Mo7 O25 Co2 O34 -17.7(2) . . . . ?
Mo6 O25 Co2 O34 88.14(19) . . . . ?
Mo8 O25 Co2 O34 -179.27(18) . . . . ?
Mo7 O25 Co2 O33 162.2(2) . . . . ?
Mo6 O25 Co2 O33 -91.94(19) . . . . ?
Mo8 O25 Co2 O33 0.65(18) . . . . ?
Mo7 O25 Co2 O16 78.1(2) . . . . ?
Mo6 O25 Co2 O16 -176.05(17) . . . . ?
Mo8 O25 Co2 O16 -83.46(18) . . . . ?
Mo7 O25 Co2 Co1 -59.61(15) . . . . ?
Mo6 O25 Co2 Co1 46.23(13) . . . . ?
Mo8 O25 Co2 Co1 138.82(14) . . . . ?
Mo7 O25 Co2 Mo1 -113.51(17) . . . . ?
Mo6 O25 Co2 Mo1 -7.7(3) . . . . ?
Mo8 O25 Co2 Mo1 84.9(2) . . . . ?
Mo6 O25 Co2 Mo7 105.8(2) . . . . ?
Mo8 O25 Co2 Mo7 -161.6(3) . . . . ?
C1 C2 C3 C19 1(2) . . . . ?
Cu3 O14 Mo4 O18 -129.2(4) . . . . ?
Cu3 O14 Mo4 O23 126.7(4) . . . . ?
Cu3 O14 Mo4 O26 -27.3(4) . . . . ?
Cu3 O14 Mo4 O21 53.9(4) . . . . ?
Cu3 O14 Mo4 O22 28.5(8) . . . . ?
Cu2 O18 Mo4 O14 -155.5(4) . . . . ?
Cu2 O18 Mo4 O23 -49.9(5) . . . . ?
Cu2 O18 Mo4 O26 104.7(5) . . . . ?
Cu2 O18 Mo4 O21 13.3(10) . . . . ?
Cu2 O18 Mo4 O22 32.6(5) . . . . ?
Mo9 O23 Mo4 O14 -66.2(3) . . . . ?
Mo9 O23 Mo4 O18 -174.5(2) . . . . ?
Mo9 O23 Mo4 O26 58.7(4) . . . . ?
Mo9 O23 Mo4 O21 20.6(2) . . . . ?
Mo9 O23 Mo4 O22 92.2(2) . . . . ?
Cu1 O11 Mo5 O4 -128.8(4) . . . . ?
Cu1 O11 Mo5 O24 125.7(4) . . . . ?
Cu1 O11 Mo5 O35 -32.2(4) . . . . ?
Cu1 O11 Mo5 O16 47.3(7) . . . . ?
Cu1 O11 Mo5 O37 41.2(4) . . . . ?
Mo10 O24 Mo5 O4 77.2(3) . . . . ?
Mo10 O24 Mo5 O11 -174.0(2) . . . . ?
Mo10 O24 Mo5 O35 -41.6(5) . . . . ?
Mo10 O24 Mo5 O16 -17.5(2) . . . . ?
Mo10 O24 Mo5 O37 -89.7(2) . . . . ?
C30 C5 C6 C18 -3(2) . . . . ?
C8 C4 C7 C15 1.3(15) . . . . ?
Mo9 O20 Mo7 O7 -79.9(3) . . . . ?
Mo9 O20 Mo7 O19 172.1(3) . . . . ?
Mo9 O20 Mo7 O25 32.3(5) . . . . ?
Mo9 O20 Mo7 O28 19.7(2) . . . . ?
Mo9 O20 Mo7 O34 88.2(2) . . . . ?
Mo9 O20 Mo7 Co2 77.5(3) . . . . ?
C7 C4 C8 C9 -0.6(15) . . . . ?
C15 N6 C9 C8 1.8(11) . . . . ?
Cu3 N6 C9 C8 -177.6(6) . . . . ?
C4 C8 C9 N6 -1.1(13) . . . . ?
C29 N4 C10 C28 -1.2(11) . . . . ?
Cu1 N4 C10 C28 171.7(6) . . . . ?
C29 N4 C10 C14 178.0(7) . . . . ?
Cu1 N4 C10 C14 -9.1(8) . . . . ?
C13 N5 C11 C25 0.6(11) . . . . ?
Cu3 N5 C11 C25 -176.3(6) . . . . ?
C14 N3 C12 C26 -0.9(11) . . . . ?
Cu1 N3 C12 C26 176.5(6) . . . . ?
C11 N5 C13 C27 0.1(11) . . . . ?
Cu3 N5 C13 C27 177.3(6) . . . . ?
C11 N5 C13 C15 -177.1(6) . . . . ?
Cu3 N5 C13 C15 0.1(8) . . . . ?
C12 N3 C14 C22 1.6(11) . . . . ?
Cu1 N3 C14 C22 -176.1(6) . . . . ?
C12 N3 C14 C10 -175.7(6) . . . . ?
Cu1 N3 C14 C10 6.6(8) . . . . ?
N4 C10 C14 N3 1.8(9) . . . . ?
C28 C10 C14 N3 -179.1(8) . . . . ?
N4 C10 C14 C22 -175.4(7) . . . . ?
C28 C10 C14 C22 3.7(13) . . . . ?
C9 N6 C15 C7 -1.1(11) . . . . ?
Cu3 N6 C15 C7 178.4(6) . . . . ?
C9 N6 C15 C13 177.5(6) . . . . ?
Cu3 N6 C15 C13 -3.0(8) . . . . ?
C4 C7 C15 N6 -0.5(13) . . . . ?
C4 C7 C15 C13 -179.0(8) . . . . ?
N5 C13 C15 N6 1.9(9) . . . . ?
C27 C13 C15 N6 -175.1(8) . . . . ?
N5 C13 C15 C7 -179.5(7) . . . . ?
C27 C13 C15 C7 3.4(12) . . . . ?
C30 N1 C16 C18 -0.9(13) . . . . ?
Cu2 N1 C16 C18 171.9(7) . . . . ?
C19 N2 C17 C1 -1.0(18) . . . . ?
Cu2 N2 C17 C1 -179.8(11) . . . . ?
C2 C1 C17 N2 0(2) . . . . ?
C5 C6 C18 C16 -2(2) . . . . ?
N1 C16 C18 C6 3.4(15) . . . . ?
C17 N2 C19 C3 2.3(14) . . . . ?
Cu2 N2 C19 C3 -178.7(8) . . . . ?
C17 N2 C19 C30 -179.4(9) . . . . ?
Cu2 N2 C19 C30 -0.4(10) . . . . ?
C2 C3 C19 N2 -2.4(17) . . . . ?
C2 C3 C19 C30 179.5(11) . . . . ?
N3 C14 C22 C23 -0.2(12) . . . . ?
C10 C14 C22 C23 176.9(8) . . . . ?
C14 C22 C23 C26 -2.0(13) . . . . ?
C28 C21 C24 C29 0.0(15) . . . . ?
C27 C20 C25 C11 -1.4(15) . . . . ?
N5 C11 C25 C20 0.1(13) . . . . ?
C22 C23 C26 C12 2.7(13) . . . . ?
N3 C12 C26 C23 -1.2(13) . . . . ?
N5 C13 C27 C20 -1.4(13) . . . . ?
C15 C13 C27 C20 175.5(8) . . . . ?
C25 C20 C27 C13 2.1(15) . . . . ?
C24 C21 C28 C10 -1.3(15) . . . . ?
N4 C10 C28 C21 1.8(13) . . . . ?
C14 C10 C28 C21 -177.2(8) . . . . ?
C10 N4 C29 C24 -0.1(11) . . . . ?
Cu1 N4 C29 C24 -172.0(6) . . . . ?
C21 C24 C29 N4 0.7(13) . . . . ?
C6 C5 C30 N1 6(2) . . . . ?
C6 C5 C30 C19 -174.7(13) . . . . ?
C16 N1 C30 C5 -3.6(14) . . . . ?
Cu2 N1 C30 C5 -177.4(9) . . . . ?
C16 N1 C30 C19 176.6(8) . . . . ?
Cu2 N1 C30 C19 2.8(9) . . . . ?
N2 C19 C30 C5 178.6(11) . . . . ?
C3 C19 C30 C5 -3.2(17) . . . . ?
N2 C19 C30 N1 -1.6(12) . . . . ?
C3 C19 C30 N1 176.6(9) . . . . ?
